data_7037044
loop_
_publ_author_name
'Parshamoni, Srinivasulu'
'Telangae, Jyothi'
'Konar, Sanjit'

_publ_section_title
;
 Regulation of the pore size by shifting the coordination sites of ligands
 in two MOFs: enhancement of CO2 uptake and selective sensing of
 nitrobenzene.
;
_journal_issue 48
_journal_name_full 'Dalton transactions (Cambridge, England : 2003)'
_journal_page_first 20926
_journal_page_last 20935
_journal_paper_doi 10.1039/c5dt01976a
_journal_volume 44
_journal_year 2015
_chemical_formula_moiety 'C53 H40 Cd2 N8 O12 S2'
_chemical_formula_sum 'C53 H40 Cd2 N8 O12 S2'
_chemical_formula_weight 1269.85
_space_group_crystal_system triclinic
_space_group_IT_number 2
_space_group_name_Hall '-P 1'
_space_group_name_H-M_alt 'P -1'
_symmetry_space_group_name_Hall '-P 1'
_symmetry_space_group_name_H-M 'P -1'
_atom_sites_solution_hydrogens geom
_audit_creation_date 2015-10-07
_audit_creation_method
;
Olex2 1.2-dev
(compiled 2015.09.07 svn.r3215 for OlexSys, GUI svn.r3563)
;
_audit_update_record
;
2015-10-23 deposited with the CCDC.
2015-10-29 downloaded from the CCDC.
;
_cell_angle_alpha 114.001(9)
_cell_angle_beta 96.223(10)
_cell_angle_gamma 116.157(9)
_cell_formula_units_Z 2
_cell_length_a 14.737(2)
_cell_length_b 15.301(2)
_cell_length_c 15.801(2)
_cell_measurement_reflns_used 5616
_cell_measurement_temperature 296(2)
_cell_measurement_theta_max 24.171
_cell_measurement_theta_min 2.591
_cell_volume 2735.8(8)
_computing_cell_refinement 'SAINT v8.34A (Bruker, 2013)'
_computing_data_reduction 'SAINT v8.34A (Bruker, 2013)'
_computing_molecular_graphics 'Olex2 (Dolomanov et al., 2009)'
_computing_publication_material 'Olex2 (Dolomanov et al., 2009)'
_computing_structure_refinement 'ShelXL (Sheldrick, 2015)'
_computing_structure_solution 'ShelXT (Sheldrick, 2015)'
_diffrn_ambient_temperature 296.15
_diffrn_measured_fraction_theta_full 0.978
_diffrn_measured_fraction_theta_max 0.978
_diffrn_measurement_device_type 'CCD area detector'
_diffrn_measurement_method 'phi and omega scans'
_diffrn_radiation_monochromator graphite
_diffrn_radiation_type MoK\a
_diffrn_radiation_wavelength 0.71073
_diffrn_reflns_av_R_equivalents 0.1403
_diffrn_reflns_av_unetI/netI 0.1262
_diffrn_reflns_laue_measured_fraction_full 0.978
_diffrn_reflns_laue_measured_fraction_max 0.978
_diffrn_reflns_limit_h_max 16
_diffrn_reflns_limit_h_min -17
_diffrn_reflns_limit_k_max 18
_diffrn_reflns_limit_k_min -17
_diffrn_reflns_limit_l_max 18
_diffrn_reflns_limit_l_min -18
_diffrn_reflns_number 22646
_diffrn_reflns_point_group_measured_fraction_full 0.978
_diffrn_reflns_point_group_measured_fraction_max 0.978
_diffrn_reflns_theta_full 25.238
_diffrn_reflns_theta_max 25.238
_diffrn_reflns_theta_min 1.644
_exptl_absorpt_coefficient_mu 0.921
_exptl_absorpt_correction_T_max 0.7452
_exptl_absorpt_correction_T_min 0.5875
_exptl_absorpt_correction_type multi-scan
_exptl_absorpt_process_details
;
SADABS-2014/4 (Bruker,2014/4) was used for absorption correction.
wR2(int) was 0.1108 before and 0.0708 after correction.
The Ratio of minimum to maximum transmission is 0.7884.
The \l/2 correction factor is 0.00150.
;
_exptl_crystal_colour yellow
_exptl_crystal_colour_primary yellow
_exptl_crystal_density_diffrn 1.541
_exptl_crystal_description block
_exptl_crystal_F_000 1276
_exptl_crystal_size_max 0.48
_exptl_crystal_size_mid 0.35
_exptl_crystal_size_min 0.23
_refine_diff_density_max 2.638
_refine_diff_density_min -2.120
_refine_diff_density_rms 0.126
_refine_ls_extinction_method none
_refine_ls_goodness_of_fit_ref 1.032
_refine_ls_hydrogen_treatment constr
_refine_ls_matrix_type full
_refine_ls_number_parameters 695
_refine_ls_number_reflns 9684
_refine_ls_number_restraints 66
_refine_ls_restrained_S_all 1.032
_refine_ls_R_factor_all 0.1372
_refine_ls_R_factor_gt 0.0879
_refine_ls_shift/su_max 0.001
_refine_ls_shift/su_mean 0.000
_refine_ls_structure_factor_coef Fsqd
_refine_ls_weighting_details 'w=1/[\s^2^(Fo^2^)+(0.0733P)^2^+15.2276P] where P=(Fo^2^+2Fc^2^)/3'
_refine_ls_weighting_scheme calc
_refine_ls_wR_factor_gt 0.1984
_refine_ls_wR_factor_ref 0.2301
_reflns_Friedel_coverage 0.000
_reflns_number_gt 6136
_reflns_number_total 9684
_reflns_threshold_expression 'I > 2\s(I)'
_cod_data_source_file c5dt01976a2.cif
_cod_data_source_block compound_1_0m_sq
_cod_depositor_comments 'Adding full bibliography for 7037043--7037044.cif.'
_cod_original_cell_volume 2735.9(8)
_cod_database_code 7037044
_shelx_space_group_comment
;
The symmetry employed for this shelxl refinement is uniquely defined
by the following loop, which should always be used as a source of
symmetry information in preference to the above space-group names.
They are only intended as comments.
;
_olex2_refinement_description
;
1. Fixed Uiso
 At 1.2 times of:
  All C(H) groups, All N(H) groups
 At 1.5 times of:
  All C(H,H,H) groups
2. Rigid body (RIGU) restrains
 C016, C01G, C01P, C01N, C01T, C01Q, C024, O01V, O01M, Cd02
 with sigma for 1-2 distances of 0.004 and sigma for 1-3 distances of 0.004
3.a Aromatic/amide H refined with riding coordinates:
 C00M(H00M), C00O(H00O), N00P(H00P), C00U(H00U), C00X(H00X), C010(H010),
 C011(H011), C012(H012), C013(H013), C014(H014), C015(H015), C017(H017),
 C018(H018), C019(H019), C01A(H01A), C01D(H01D), C01E(H01E), C01F(H01F),
 C01G(H01G), C01H(H01H), C01I(H01I), C01J(H01J), C01K(H01K), C01L(H01L),
 C01O(H01O), C01P(H01P), C01Q(H01Q), C01R(H01R), C01T(H01T), C01W(H01W),
 C01X(H01X), C01Y(H01Y), C01Z(H01Z), C020(H020), C021(H021), C022(H022),
 C023(H023)
3.b Idealised Me refined as rotating group:
 C025(H02A,H02B,H02C)
;
_shelx_shelxl_version_number 2014/7
_olex2_submission_special_instructions 'No special instructions were received'

loop_
_space_group_symop_operation_xyz
'x, y, z'
'-x, -y, -z'

loop_
_atom_site_label
_atom_site_type_symbol
_atom_site_fract_x
_atom_site_fract_y
_atom_site_fract_z
_atom_site_U_iso_or_equiv
_atom_site_adp_type
_atom_site_occupancy
_atom_site_site_symmetry_order
_atom_site_calc_flag
_atom_site_refinement_flags_posn
_atom_site_refinement_flags_adp
Cd01 Cd 0.03429(6) 0.38659(5) 0.93114(4) 0.0420(2) Uani 1 1 d . .
Cd02 Cd 0.81263(9) 0.74667(7) 0.66063(8) 0.0822(4) Uani 1 1 d . U
S003 S 0.5177(2) 0.2275(2) 0.0231(2) 0.0564(7) Uani 1 1 d . .
S004 S 0.2980(3) 0.8817(3) 0.7280(2) 0.0625(7) Uani 1 1 d . .
O005 O 0.0766(5) 0.5129(5) 0.8811(4) 0.0495(16) Uani 1 1 d . .
O006 O 0.0936(6) 0.6655(5) 1.0036(5) 0.0534(17) Uani 1 1 d . .
O007 O 0.4744(7) 0.1265(6) 0.0290(6) 0.067(2) Uani 1 1 d . .
O008 O 0.5806(7) 0.2417(6) -0.0382(6) 0.066(2) Uani 1 1 d . .
O009 O 0.1755(6) 0.3647(6) -0.1106(5) 0.0631(19) Uani 1 1 d . .
O00A O 0.0775(6) 0.2571(6) -0.0568(6) 0.066(2) Uani 1 1 d . .
N00B N -0.8353(7) -0.4782(6) 0.0919(5) 0.049(2) Uani 1 1 d . .
O00C O 0.3287(8) 0.9972(7) 0.7931(7) 0.082(3) Uani 1 1 d . .
N00D N -0.0971(7) 0.2547(6) 0.7739(5) 0.049(2) Uani 1 1 d . .
O00E O 0.7528(9) 0.6107(7) 0.5056(7) 0.095(3) Uani 1 1 d . .
N00F N 0.9495(8) 0.9056(7) 0.6715(7) 0.060(2) Uani 1 1 d . .
O00G O 0.2268(8) 0.8220(8) 0.6290(6) 0.089(3) Uani 1 1 d . .
N00H N -0.4289(8) -0.0693(7) 0.4796(5) 0.062(2) Uani 1 1 d . .
C00I C 0.1611(9) 0.2996(8) -0.0786(7) 0.050(2) Uani 1 1 d . .
N00J N 1.3480(9) 1.2747(8) 0.6449(8) 0.076(3) Uani 1 1 d . .
N00K N -0.5017(8) -0.1421(7) 0.3825(6) 0.066(3) Uani 1 1 d . .
O00L O 0.8784(8) 0.6975(7) 0.4540(7) 0.094(3) Uani 1 1 d . .
C00M C -0.1613(9) 0.1828(9) 0.6003(7) 0.061(3) Uani 1 1 d . .
H00M H -0.1498 0.1908 0.5466 0.074 Uiso 1 1 calc R .
C00N C -0.2560(9) 0.0936(8) 0.5877(6) 0.050(2) Uani 1 1 d . .
C00O C -0.6640(8) -0.3042(8) 0.1930(6) 0.053(3) Uani 1 1 d . .
H00O H -0.6038 -0.2438 0.1969 0.064 Uiso 1 1 calc R .
N00P N 1.2799(9) 1.1935(8) 0.6639(8) 0.075(3) Uani 1 1 d . .
H00P H 1.3028 1.1654 0.6915 0.090 Uiso 1 1 calc R .
C00Q C 0.1026(7) 0.6142(7) 0.9240(6) 0.043(2) Uani 1 1 d . .
C00R C 0.4102(10) 0.2411(8) -0.0134(7) 0.057(3) Uani 1 1 d . .
C00S C 0.2442(8) 0.2723(7) -0.0610(6) 0.046(2) Uani 1 1 d . .
N00T N 1.6817(9) 1.6077(8) 0.6837(8) 0.074(3) Uani 1 1 d . .
C00U C -0.8418(9) -0.4866(8) 0.1719(7) 0.058(3) Uani 1 1 d . .
H00U H -0.9018 -0.5492 0.1655 0.069 Uiso 1 1 calc R .
C00V C -0.6716(9) -0.3113(8) 0.2760(6) 0.051(2) Uani 1 1 d . .
C00W C 0.1496(8) 0.6780(8) 0.8730(6) 0.046(2) Uani 1 1 d . .
C00X C -0.2700(9) 0.0874(8) 0.6706(7) 0.061(3) Uani 1 1 d . .
H00X H -0.3333 0.0291 0.6655 0.074 Uiso 1 1 calc R .
C00Y C 0.7910(10) 0.6194(9) 0.4393(8) 0.062(3) Uani 1 1 d . .
C00Z C 0.5963(9) 0.3463(8) 0.1451(8) 0.056(3) Uani 1 1 d . .
C010 C -0.7473(8) -0.3882(8) 0.1035(6) 0.050(2) Uani 1 1 d . .
H010 H -0.7417 -0.3815 0.0481 0.060 Uiso 1 1 calc R .
C011 C -0.1882(8) 0.1693(8) 0.7612(7) 0.055(3) Uani 1 1 d . .
H011 H -0.1980 0.1637 0.8163 0.065 Uiso 1 1 calc R .
C012 C -0.0827(9) 0.2612(8) 0.6947(7) 0.059(3) Uani 1 1 d . .
H012 H -0.0180 0.3201 0.7023 0.071 Uiso 1 1 calc R .
C013 C -0.7623(9) -0.4053(9) 0.2642(7) 0.062(3) Uani 1 1 d . .
H013 H -0.7698 -0.4137 0.3185 0.074 Uiso 1 1 calc R .
C014 C 0.4260(10) 0.3161(9) -0.0477(8) 0.063(3) Uani 1 1 d . .
H014 H 0.4914 0.3555 -0.0544 0.075 Uiso 1 1 calc R .
C015 C 0.1386(9) 0.6252(8) 0.7753(7) 0.054(3) Uani 1 1 d . .
H015 H 0.1016 0.5467 0.7390 0.065 Uiso 1 1 calc R .
C016 C 0.4161(9) 0.8795(8) 0.7228(7) 0.052(2) Uani 1 1 d . U
C017 C 0.3422(10) 0.3302(9) -0.0713(8) 0.060(3) Uani 1 1 d . .
H017 H 0.3515 0.3794 -0.0946 0.072 Uiso 1 1 calc R .
C018 C 0.5694(10) 0.3350(9) 0.2229(8) 0.064(3) Uani 1 1 d . .
H018 H 0.5104 0.2682 0.2114 0.077 Uiso 1 1 calc R .
C019 C -0.3413(10) 0.0086(8) 0.4902(7) 0.058(3) Uani 1 1 d . .
H019 H -0.3297 0.0132 0.4350 0.070 Uiso 1 1 calc R .
C01A C 0.6808(9) 0.4448(8) 0.1610(8) 0.059(3) Uani 1 1 d . .
H01A H 0.6956 0.4515 0.1075 0.071 Uiso 1 1 calc R .
C01B C 0.7191(9) 0.5247(8) 0.3354(8) 0.055(3) Uani 1 1 d . .
C01C C 0.2405(9) 0.8020(9) 0.7845(8) 0.055(3) Uani 1 1 d . .
C01D C 0.1809(9) 0.6852(9) 0.7297(7) 0.055(3) Uani 1 1 d . .
H01D H 0.1694 0.6476 0.6625 0.066 Uiso 1 1 calc R .
C01E C 1.4354(10) 1.3499(10) 0.7113(10) 0.067(3) Uani 1 1 d . .
H01E H 1.4488 1.3494 0.7699 0.081 Uiso 1 1 calc R .
C01F C 0.2306(9) 0.1984(8) -0.0288(8) 0.054(3) Uani 1 1 d . .
H01F H 0.1645 0.1574 -0.0240 0.065 Uiso 1 1 calc R .
C01G C 0.4139(10) 0.8037(9) 0.6346(8) 0.063(3) Uani 1 1 d . U
H01G H 0.3521 0.7575 0.5783 0.075 Uiso 1 1 calc R .
C01H C 1.1857(11) 1.1643(9) 0.6392(9) 0.067(3) Uani 1 1 d . .
H01H H 1.1644 1.1979 0.6107 0.081 Uiso 1 1 calc R .
C01I C 1.5128(11) 1.4370(11) 0.6140(10) 0.077(4) Uani 1 1 d . .
H01I H 1.4522 1.3772 0.5582 0.092 Uiso 1 1 calc R .
C01J C 0.7445(10) 0.5346(8) 0.2559(8) 0.060(3) Uani 1 1 d . .
H01J H 0.8037 0.6009 0.2668 0.072 Uiso 1 1 calc R .
C01K C 0.6318(10) 0.4242(9) 0.3170(9) 0.064(3) Uani 1 1 d . .
H01K H 0.6151 0.4173 0.3699 0.077 Uiso 1 1 calc R .
C01L C 0.2109(10) 0.7979(8) 0.9273(7) 0.068(3) Uani 1 1 d . .
H01L H 0.2192 0.8361 0.9936 0.081 Uiso 1 1 calc R .
O01M O 0.7527(10) 0.8793(12) 0.7787(12) 0.138(4) Uani 1 1 d . U
C01N C 0.5932(11) 0.8633(10) 0.7137(10) 0.071(3) Uani 1 1 d . U
C01O C -0.5863(10) -0.2253(9) 0.3718(7) 0.061(3) Uani 1 1 d . .
H01O H -0.5945 -0.2319 0.4268 0.073 Uiso 1 1 calc R .
C01P C 0.5031(11) 0.7979(10) 0.6313(10) 0.073(3) Uani 1 1 d . U
H01P H 0.5024 0.7485 0.5720 0.088 Uiso 1 1 calc R .
C01Q C 0.5946(11) 0.9397(10) 0.8003(10) 0.073(3) Uani 1 1 d . U
H01Q H 0.6565 0.9854 0.8564 0.087 Uiso 1 1 calc R .
C01R C 0.3127(10) 0.1835(9) -0.0033(9) 0.065(3) Uani 1 1 d . .
H01R H 0.3026 0.1347 0.0206 0.077 Uiso 1 1 calc R .
C01S C 1.5206(10) 1.4413(9) 0.7033(9) 0.061(3) Uani 1 1 d . .
C01T C 0.5067(9) 0.9502(9) 0.8061(8) 0.060(2) Uani 1 1 d . U
H01T H 0.5090 1.0031 0.8642 0.072 Uiso 1 1 calc R .
C01U C 1.1044(9) 1.0769(8) 0.6535(8) 0.057(3) Uani 1 1 d . .
O01V O 0.6791(10) 0.7786(10) 0.6200(11) 0.124(4) Uani 1 1 d . U
C01W C 1.0521(9) 0.9375(9) 0.6984(9) 0.068(3) Uani 1 1 d . .
H01W H 1.0718 0.9005 0.7235 0.081 Uiso 1 1 calc R .
C01X C 0.9988(10) 1.0438(10) 0.6253(11) 0.080(4) Uani 1 1 d . .
H01X H 0.9770 1.0790 0.5995 0.096 Uiso 1 1 calc R .
C01Y C 1.6105(12) 1.5324(10) 0.7808(9) 0.089(5) Uani 1 1 d . .
H01Y H 1.6184 1.5400 0.8430 0.107 Uiso 1 1 calc R .
C01Z C 0.2580(10) 0.8582(9) 0.8836(8) 0.070(3) Uani 1 1 d . .
H01Z H 0.3016 0.9367 0.9207 0.084 Uiso 1 1 calc R .
C020 C 0.9247(11) 0.9580(10) 0.6352(12) 0.086(4) Uani 1 1 d . .
H020 H 0.8527 0.9361 0.6149 0.103 Uiso 1 1 calc R .
C021 C 1.1301(9) 1.0217(9) 0.6909(9) 0.066(3) Uani 1 1 d . .
H021 H 1.2014 1.0417 0.7115 0.080 Uiso 1 1 calc R .
C022 C 1.5929(12) 1.5195(11) 0.6073(10) 0.080(4) Uani 1 1 d . .
H022 H 1.5856 1.5144 0.5460 0.096 Uiso 1 1 calc R .
C023 C 1.6896(12) 1.6131(10) 0.7708(11) 0.090(4) Uani 1 1 d . .
H023 H 1.7508 1.6735 0.8258 0.108 Uiso 1 1 calc R .
C024 C 0.6858(15) 0.8438(14) 0.7073(16) 0.101(4) Uani 1 1 d . U
C025 C 0.9306(11) 0.7152(11) 0.7280(10) 0.086(4) Uani 1 1 d . .
H02A H 0.8937 0.6379 0.7123 0.130 Uiso 1 1 calc GR .
H02B H 0.9601 0.7645 0.7985 0.130 Uiso 1 1 calc GR .
H02C H 0.9879 0.7298 0.7016 0.130 Uiso 1 1 calc GR .

loop_
_atom_site_aniso_label
_atom_site_aniso_U_11
_atom_site_aniso_U_22
_atom_site_aniso_U_33
_atom_site_aniso_U_23
_atom_site_aniso_U_13
_atom_site_aniso_U_12
Cd01 0.0430(4) 0.0306(3) 0.0325(3) 0.0108(3) 0.0059(3) 0.0114(3)
Cd02 0.0831(7) 0.0471(5) 0.1239(8) 0.0453(5) 0.0673(6) 0.0317(5)
S003 0.0651(18) 0.0459(14) 0.0720(17) 0.0330(13) 0.0355(15) 0.0347(14)
S004 0.0675(19) 0.0756(19) 0.0785(19) 0.0581(17) 0.0365(16) 0.0437(16)
O005 0.048(4) 0.037(3) 0.043(3) 0.021(3) 0.008(3) 0.008(3)
O006 0.051(4) 0.051(4) 0.044(4) 0.021(3) 0.016(3) 0.020(3)
O007 0.082(6) 0.049(4) 0.095(6) 0.046(4) 0.038(5) 0.042(4)
O008 0.073(6) 0.064(5) 0.077(5) 0.037(4) 0.044(4) 0.044(4)
O009 0.073(5) 0.063(5) 0.071(5) 0.044(4) 0.033(4) 0.039(4)
O00A 0.058(5) 0.055(4) 0.089(5) 0.043(4) 0.031(4) 0.027(4)
N00B 0.054(5) 0.035(4) 0.029(4) 0.008(3) 0.005(4) 0.013(4)
O00C 0.111(7) 0.083(6) 0.127(7) 0.081(6) 0.077(6) 0.074(6)
N00D 0.057(5) 0.026(4) 0.034(4) 0.010(3) 0.003(4) 0.009(4)
O00E 0.116(8) 0.070(6) 0.092(6) 0.045(5) 0.056(6) 0.037(6)
N00F 0.062(7) 0.037(4) 0.081(6) 0.028(4) 0.040(5) 0.024(5)
O00G 0.086(7) 0.119(7) 0.088(6) 0.080(6) 0.034(5) 0.049(6)
N00H 0.064(6) 0.047(5) 0.031(4) 0.006(4) -0.003(4) 0.014(5)
C00I 0.057(7) 0.041(5) 0.046(5) 0.017(4) 0.013(5) 0.029(5)
N00J 0.067(7) 0.061(6) 0.099(8) 0.054(6) 0.043(6) 0.018(6)
N00K 0.069(7) 0.053(5) 0.031(4) 0.008(4) -0.004(4) 0.016(5)
O00L 0.081(7) 0.063(5) 0.094(6) 0.040(5) 0.023(5) 0.006(5)
C00M 0.058(7) 0.054(6) 0.036(5) 0.019(5) 0.004(5) 0.009(5)
C00N 0.061(7) 0.036(5) 0.037(5) 0.013(4) 0.008(5) 0.021(5)
C00O 0.047(6) 0.039(5) 0.040(5) 0.013(4) 0.001(4) 0.009(5)
N00P 0.064(7) 0.070(6) 0.118(8) 0.072(6) 0.043(6) 0.031(6)
C00Q 0.033(5) 0.038(5) 0.039(5) 0.017(4) 0.001(4) 0.011(4)
C00R 0.082(8) 0.039(5) 0.060(6) 0.029(5) 0.037(6) 0.036(6)
C00S 0.052(6) 0.032(5) 0.042(5) 0.014(4) 0.018(4) 0.018(5)
N00T 0.077(8) 0.052(6) 0.094(7) 0.039(6) 0.056(7) 0.028(6)
C00U 0.049(6) 0.045(5) 0.046(5) 0.022(5) 0.001(5) 0.005(5)
C00V 0.056(7) 0.046(5) 0.030(4) 0.011(4) 0.003(4) 0.022(5)
C00W 0.049(6) 0.044(5) 0.034(4) 0.018(4) 0.011(4) 0.019(5)
C00X 0.065(7) 0.037(5) 0.040(5) 0.014(4) -0.004(5) 0.006(5)
C00Y 0.069(8) 0.047(6) 0.070(7) 0.026(6) 0.030(6) 0.032(6)
C00Z 0.064(7) 0.049(6) 0.078(7) 0.039(5) 0.038(6) 0.038(6)
C010 0.043(6) 0.046(5) 0.030(4) 0.012(4) 0.002(4) 0.010(5)
C011 0.055(7) 0.041(5) 0.038(5) 0.021(4) 0.002(5) 0.006(5)
C012 0.054(7) 0.047(6) 0.043(5) 0.018(5) 0.011(5) 0.009(5)
C013 0.050(7) 0.070(7) 0.040(5) 0.030(5) 0.005(5) 0.014(6)
C014 0.068(8) 0.069(7) 0.078(7) 0.048(6) 0.044(6) 0.042(7)
C015 0.062(7) 0.045(5) 0.048(5) 0.023(5) 0.018(5) 0.025(5)
C016 0.062(6) 0.049(5) 0.059(4) 0.034(4) 0.030(4) 0.033(4)
C017 0.073(8) 0.058(6) 0.068(7) 0.042(6) 0.036(6) 0.038(6)
C018 0.062(7) 0.045(6) 0.075(7) 0.035(6) 0.029(6) 0.016(5)
C019 0.070(8) 0.039(5) 0.034(5) 0.010(4) 0.004(5) 0.017(6)
C01A 0.069(8) 0.044(6) 0.069(7) 0.035(5) 0.041(6) 0.025(6)
C01B 0.048(6) 0.041(5) 0.074(7) 0.026(5) 0.023(5) 0.026(5)
C01C 0.052(7) 0.073(7) 0.064(6) 0.048(6) 0.028(5) 0.039(6)
C01D 0.067(7) 0.054(6) 0.037(5) 0.023(5) 0.018(5) 0.028(6)
C01E 0.056(8) 0.058(7) 0.088(8) 0.042(7) 0.040(7) 0.021(6)
C01F 0.053(7) 0.037(5) 0.081(7) 0.034(5) 0.032(6) 0.025(5)
C01G 0.077(7) 0.060(6) 0.061(5) 0.037(4) 0.039(5) 0.036(5)
C01H 0.066(9) 0.048(6) 0.095(8) 0.047(6) 0.035(7) 0.026(6)
C01I 0.075(9) 0.069(8) 0.091(9) 0.046(7) 0.044(7) 0.033(7)
C01J 0.071(8) 0.042(5) 0.085(8) 0.038(6) 0.044(7) 0.034(6)
C01K 0.073(8) 0.051(6) 0.075(7) 0.038(6) 0.041(7) 0.029(6)
C01L 0.085(9) 0.042(5) 0.040(5) 0.016(5) 0.024(5) 0.013(6)
O01M 0.089(8) 0.161(10) 0.209(10) 0.136(9) 0.070(7) 0.058(8)
C01N 0.072(6) 0.059(6) 0.106(6) 0.061(5) 0.052(5) 0.032(5)
C01O 0.066(8) 0.055(6) 0.031(5) 0.011(5) 0.003(5) 0.024(6)
C01P 0.087(6) 0.063(6) 0.091(6) 0.046(5) 0.055(5) 0.045(5)
C01Q 0.069(6) 0.059(6) 0.099(6) 0.049(5) 0.034(5) 0.031(5)
C01R 0.077(8) 0.047(6) 0.088(8) 0.044(6) 0.042(7) 0.035(6)
C01S 0.069(8) 0.044(6) 0.082(8) 0.035(6) 0.044(7) 0.032(6)
C01T 0.066(6) 0.046(5) 0.063(5) 0.028(4) 0.023(4) 0.026(5)
C01U 0.054(7) 0.038(5) 0.074(7) 0.030(5) 0.029(6) 0.018(5)
O01V 0.107(8) 0.125(8) 0.195(9) 0.104(8) 0.098(7) 0.072(7)
C01W 0.048(7) 0.059(7) 0.107(9) 0.057(7) 0.033(7) 0.022(6)
C01X 0.061(8) 0.066(7) 0.144(12) 0.073(8) 0.049(8) 0.035(7)
C01Y 0.089(10) 0.066(8) 0.064(7) 0.024(6) 0.038(7) 0.011(7)
C01Z 0.086(9) 0.042(6) 0.060(7) 0.023(5) 0.030(6) 0.017(6)
C020 0.060(8) 0.068(8) 0.155(13) 0.071(9) 0.054(9) 0.037(7)
C021 0.047(7) 0.066(7) 0.100(9) 0.056(7) 0.031(6) 0.027(6)
C022 0.094(11) 0.071(8) 0.092(9) 0.060(8) 0.054(9) 0.035(8)
C023 0.088(10) 0.049(7) 0.093(10) 0.027(7) 0.044(8) 0.014(7)
C024 0.096(8) 0.090(8) 0.178(9) 0.103(8) 0.082(7) 0.056(7)
C025 0.066(9) 0.082(9) 0.112(10) 0.069(9) 0.025(8) 0.023(7)

loop_
_atom_type_symbol
_atom_type_description
_atom_type_scat_dispersion_real
_atom_type_scat_dispersion_imag
_atom_type_scat_source
C C 0.0033 0.0016 'International Tables Vol C Tables 4.2.6.8 and 6.1.1.4'
H H 0.0000 0.0000 'International Tables Vol C Tables 4.2.6.8 and 6.1.1.4'
Cd Cd -0.8075 1.2024 'International Tables Vol C Tables 4.2.6.8 and 6.1.1.4'
N N 0.0061 0.0033 'International Tables Vol C Tables 4.2.6.8 and 6.1.1.4'
O O 0.0106 0.0060 'International Tables Vol C Tables 4.2.6.8 and 6.1.1.4'
S S 0.1246 0.1234 'International Tables Vol C Tables 4.2.6.8 and 6.1.1.4'

loop_
_geom_angle_atom_site_label_1
_geom_angle_atom_site_label_2
_geom_angle_atom_site_label_3
_geom_angle
_geom_angle_site_symmetry_1
_geom_angle_site_symmetry_3
O005 Cd01 O009 88.6(2) . 1_556
O005 Cd01 O00A 143.4(3) . 1_556
O005 Cd01 N00B 93.8(2) . 1_666
O005 Cd01 N00D 86.0(2) . .
O005 Cd01 C00I 115.8(3) . 1_556
O006 Cd01 O005 126.7(3) 2_567 .
O006 Cd01 O009 144.6(2) 2_567 1_556
O006 Cd01 O00A 89.8(3) 2_567 1_556
O006 Cd01 N00B 90.0(3) 2_567 1_666
O006 Cd01 N00D 89.0(3) 2_567 .
O006 Cd01 C00I 117.4(3) 2_567 1_556
O009 Cd01 O00A 54.9(2) 1_556 1_556
O009 Cd01 C00I 27.2(3) 1_556 1_556
O00A Cd01 C00I 28.0(3) 1_556 1_556
N00B Cd01 O009 85.1(3) 1_666 1_556
N00B Cd01 O00A 86.2(3) 1_666 1_556
N00B Cd01 C00I 82.0(3) 1_666 1_556
N00D Cd01 O009 96.3(3) . 1_556
N00D Cd01 O00A 94.8(3) . 1_556
N00D Cd01 N00B 178.6(3) . 1_666
N00D Cd01 C00I 99.3(3) . 1_556
O00E Cd02 N00F 105.4(3) . .
O00E Cd02 N00T 86.2(3) . 1_445
O00E Cd02 O01V 89.6(5) . .
O00E Cd02 C025 98.6(5) . .
N00F Cd02 N00T 168.5(3) . 1_445
N00F Cd02 O01V 94.7(4) . .
O01V Cd02 N00T 85.7(4) . 1_445
C025 Cd02 N00F 92.3(4) . .
C025 Cd02 N00T 85.4(4) . 1_445
C025 Cd02 O01V 167.5(5) . .
O007 S003 C00R 108.0(5) . .
O007 S003 C00Z 108.3(5) . .
O008 S003 O007 119.8(5) . .
O008 S003 C00R 108.0(5) . .
O008 S003 C00Z 107.9(5) . .
C00R S003 C00Z 103.6(5) . .
O00C S004 C016 108.7(5) . .
O00C S004 C01C 108.1(5) . .
O00G S004 O00C 119.1(6) . .
O00G S004 C016 107.3(5) . .
O00G S004 C01C 108.2(5) . .
C016 S004 C01C 104.5(5) . .
C00Q O005 Cd01 132.3(6) . .
C00Q O006 Cd01 132.4(6) . 2_567
C00I O009 Cd01 92.1(6) . 1_554
C00I O00A Cd01 89.9(6) . 1_554
C00U N00B Cd01 124.6(6) . 1_444
C00U N00B C010 117.2(8) . .
C010 N00B Cd01 118.1(6) . 1_444
C011 N00D Cd01 120.1(6) . .
C011 N00D C012 117.9(8) . .
C012 N00D Cd01 122.0(7) . .
C00Y O00E Cd02 126.3(8) . .
C01W N00F Cd02 123.5(7) . .
C020 N00F Cd02 118.8(8) . .
C020 N00F C01W 116.8(9) . .
C019 N00H N00K 114.5(9) . .
O009 C00I Cd01 60.7(5) . 1_554
O009 C00I O00A 121.7(9) . .
O009 C00I C00S 120.2(9) . .
O00A C00I Cd01 62.1(5) . 1_554
O00A C00I C00S 118.1(9) . .
C00S C00I Cd01 167.5(6) . 1_554
C01E N00J N00P 115.6(11) . .
C01O N00K N00H 113.7(9) . .
C00N C00M H00M 120.3 . .
C00N C00M C012 119.4(9) . .
C012 C00M H00M 120.3 . .
C00M C00N C00X 117.8(9) . .
C00M C00N C019 121.7(9) . .
C00X C00N C019 120.5(9) . .
C00V C00O H00O 120.5 . .
C00V C00O C010 119.0(9) . .
C010 C00O H00O 120.5 . .
N00J N00P H00P 122.0 . .
C01H N00P N00J 115.9(10) . .
C01H N00P H00P 122.0 . .
O005 C00Q C00W 115.6(8) . .
O006 C00Q O005 126.5(8) . .
O006 C00Q C00W 117.9(8) . .
C014 C00R S003 119.2(9) . .
C01R C00R S003 120.6(8) . .
C01R C00R C014 120.1(11) . .
C017 C00S C00I 118.5(9) . .
C01F C00S C00I 122.4(9) . .
C01F C00S C017 118.9(10) . .
C022 N00T Cd02 119.4(8) . 1_665
C022 N00T C023 116.9(10) . .
C023 N00T Cd02 123.7(9) . 1_665
N00B C00U H00U 118.9 . .
N00B C00U C013 122.2(9) . .
C013 C00U H00U 118.9 . .
C00O C00V C013 117.3(8) . .
C00O C00V C01O 121.2(10) . .
C013 C00V C01O 121.6(9) . .
C015 C00W C00Q 122.7(8) . .
C015 C00W C01L 117.6(8) . .
C01L C00W C00Q 119.6(8) . .
C00N C00X H00X 120.6 . .
C011 C00X C00N 118.8(10) . .
C011 C00X H00X 120.6 . .
O00E C00Y C01B 115.0(11) . .
O00L C00Y O00E 125.4(12) . .
O00L C00Y C01B 119.6(10) . .
C018 C00Z S003 118.0(8) . .
C01A C00Z S003 120.7(8) . .
C01A C00Z C018 121.2(10) . .
N00B C010 C00O 123.9(8) . .
N00B C010 H010 118.0 . .
C00O C010 H010 118.0 . .
N00D C011 C00X 123.8(9) . .
N00D C011 H011 118.1 . .
C00X C011 H011 118.1 . .
N00D C012 C00M 122.3(10) . .
N00D C012 H012 118.8 . .
C00M C012 H012 118.8 . .
C00U C013 C00V 120.4(9) . .
C00U C013 H013 119.8 . .
C00V C013 H013 119.8 . .
C00R C014 H014 120.7 . .
C017 C014 C00R 118.5(10) . .
C017 C014 H014 120.7 . .
C00W C015 H015 119.1 . .
C00W C015 C01D 121.8(9) . .
C01D C015 H015 119.1 . .
C01G C016 S004 119.0(9) . .
C01T C016 S004 119.4(8) . .
C01T C016 C01G 121.5(11) . .
C00S C017 H017 119.4 . .
C014 C017 C00S 121.3(9) . .
C014 C017 H017 119.4 . .
C00Z C018 H018 120.8 . .
C01K C018 C00Z 118.4(10) . .
C01K C018 H018 120.8 . .
N00H C019 C00N 121.5(9) . .
N00H C019 H019 119.2 . .
C00N C019 H019 119.2 . .
C00Z C01A H01A 119.8 . .
C00Z C01A C01J 120.5(9) . .
C01J C01A H01A 119.8 . .
C01J C01B C00Y 119.7(10) . .
C01K C01B C00Y 120.9(10) . .
C01K C01B C01J 119.2(10) . .
C01D C01C S004 120.3(8) . .
C01Z C01C S004 118.8(8) . .
C01Z C01C C01D 120.8(9) . .
C015 C01D C01C 119.3(9) . .
C015 C01D H01D 120.3 . .
C01C C01D H01D 120.3 . .
N00J C01E H01E 118.2 . .
N00J C01E C01S 123.6(12) . .
C01S C01E H01E 118.2 . .
C00S C01F H01F 119.3 . .
C00S C01F C01R 121.3(10) . .
C01R C01F H01F 119.3 . .
C016 C01G H01G 120.3 . .
C01P C01G C016 119.3(12) . .
C01P C01G H01G 120.3 . .
N00P C01H H01H 119.3 . .
N00P C01H C01U 121.3(11) . .
C01U C01H H01H 119.3 . .
C01S C01I H01I 120.0 . .
C022 C01I H01I 120.0 . .
C022 C01I C01S 120.1(13) . .
C01A C01J C01B 119.1(10) . .
C01A C01J H01J 120.5 . .
C01B C01J H01J 120.5 . .
C018 C01K C01B 121.6(10) . .
C018 C01K H01K 119.2 . .
C01B C01K H01K 119.2 . .
C00W C01L H01L 119.5 . .
C01Z C01L C00W 120.9(9) . .
C01Z C01L H01L 119.5 . .
C01P C01N C01Q 118.9(13) . .
C01P C01N C024 118.0(14) . .
C01Q C01N C024 123.0(15) . .
N00K C01O C00V 122.0(9) . .
N00K C01O H01O 119.0 . .
C00V C01O H01O 119.0 . .
C01G C01P C01N 120.9(12) . .
C01G C01P H01P 119.5 . .
C01N C01P H01P 119.5 . .
C01N C01Q H01Q 119.0 . .
C01N C01Q C01T 121.9(13) . .
C01T C01Q H01Q 119.0 . .
C00R C01R H01R 120.1 . .
C01F C01R C00R 119.9(10) . .
C01F C01R H01R 120.1 . .
C01I C01S C01E 120.8(12) . .
C01Y C01S C01E 123.4(11) . .
C01Y C01S C01I 115.8(11) . .
C016 C01T C01Q 117.3(11) . .
C016 C01T H01T 121.3 . .
C01Q C01T H01T 121.3 . .
C01X C01U C01H 121.3(11) . .
C021 C01U C01H 121.8(11) . .
C021 C01U C01X 116.8(10) . .
C024 O01V Cd02 100.4(12) . .
N00F C01W H01W 118.5 . .
N00F C01W C021 123.0(11) . .
C021 C01W H01W 118.5 . .
C01U C01X H01X 120.2 . .
C01U C01X C020 119.5(12) . .
C020 C01X H01X 120.2 . .
C01S C01Y H01Y 118.9 . .
C01S C01Y C023 122.2(12) . .
C023 C01Y H01Y 118.9 . .
C01C C01Z H01Z 120.3 . .
C01L C01Z C01C 119.4(10) . .
C01L C01Z H01Z 120.3 . .
N00F C020 C01X 123.6(13) . .
N00F C020 H020 118.2 . .
C01X C020 H020 118.2 . .
C01U C021 H021 119.9 . .
C01W C021 C01U 120.3(11) . .
C01W C021 H021 119.9 . .
N00T C022 C01I 123.5(12) . .
N00T C022 H022 118.3 . .
C01I C022 H022 118.3 . .
N00T C023 C01Y 121.4(13) . .
N00T C023 H023 119.3 . .
C01Y C023 H023 119.3 . .
O01M C024 C01N 119.8(19) . .
O01M C024 O01V 123.2(19) . .
O01V C024 C01N 116.7(18) . .
Cd02 C025 H02A 109.5 . .
Cd02 C025 H02B 109.5 . .
Cd02 C025 H02C 109.5 . .
H02A C025 H02B 109.5 . .
H02A C025 H02C 109.5 . .
H02B C025 H02C 109.5 . .

loop_
_geom_bond_atom_site_label_1
_geom_bond_atom_site_label_2
_geom_bond_distance
_geom_bond_site_symmetry_2
Cd01 O005 2.244(6) .
Cd01 O006 2.240(7) 2_567
Cd01 O009 2.369(8) 1_556
Cd01 O00A 2.400(7) 1_556
Cd01 N00B 2.364(7) 1_666
Cd01 N00D 2.329(7) .
Cd01 C00I 2.716(10) 1_556
Cd02 O00E 2.208(9) .
Cd02 N00F 2.297(8) .
Cd02 N00T 2.355(9) 1_445
Cd02 O01V 2.313(12) .
Cd02 C025 2.267(13) .
S003 O007 1.437(7) .
S003 O008 1.426(7) .
S003 C00R 1.754(12) .
S003 C00Z 1.781(11) .
S004 O00C 1.448(9) .
S004 O00G 1.421(9) .
S004 C016 1.766(11) .
S004 C01C 1.772(10) .
O005 C00Q 1.255(11) .
O006 Cd01 2.240(7) 2_567
O006 C00Q 1.241(11) .
O009 Cd01 2.369(8) 1_554
O009 C00I 1.242(11) .
O00A Cd01 2.400(7) 1_554
O00A C00I 1.275(12) .
N00B Cd01 2.364(7) 1_444
N00B C00U 1.331(11) .
N00B C010 1.334(12) .
N00D C011 1.316(12) .
N00D C012 1.327(12) .
O00E C00Y 1.268(13) .
N00F C01W 1.322(14) .
N00F C020 1.300(15) .
N00H N00K 1.395(11) .
N00H C019 1.244(13) .
C00I Cd01 2.716(10) 1_554
C00I C00S 1.491(14) .
N00J N00P 1.382(12) .
N00J C01E 1.225(15) .
N00K C01O 1.258(14) .
O00L C00Y 1.222(14) .
C00M H00M 0.9300 .
C00M C00N 1.374(14) .
C00M C012 1.396(13) .
C00N C00X 1.382(13) .
C00N C019 1.468(13) .
C00O H00O 0.9300 .
C00O C00V 1.372(13) .
C00O C010 1.383(12) .
N00P H00P 0.8600 .
N00P C01H 1.214(15) .
C00Q C00W 1.500(12) .
C00R C014 1.401(13) .
C00R C01R 1.384(15) .
C00S C017 1.392(14) .
C00S C01F 1.367(13) .
N00T Cd02 2.355(9) 1_665
N00T C022 1.329(17) .
N00T C023 1.332(16) .
C00U H00U 0.9300 .
C00U C013 1.384(13) .
C00V C013 1.386(14) .
C00V C01O 1.452(13) .
C00W C015 1.370(12) .
C00W C01L 1.417(13) .
C00X H00X 0.9300 .
C00X C011 1.381(13) .
C00Y C01B 1.501(15) .
C00Z C018 1.385(14) .
C00Z C01A 1.362(14) .
C010 H010 0.9300 .
C011 H011 0.9300 .
C012 H012 0.9300 .
C013 H013 0.9300 .
C014 H014 0.9300 .
C014 C017 1.384(16) .
C015 H015 0.9300 .
C015 C01D 1.372(13) .
C016 C01G 1.389(14) .
C016 C01T 1.368(15) .
C017 H017 0.9300 .
C018 H018 0.9300 .
C018 C01K 1.365(15) .
C019 H019 0.9300 .
C01A H01A 0.9300 .
C01A C01J 1.378(15) .
C01B C01J 1.396(14) .
C01B C01K 1.384(14) .
C01C C01D 1.381(14) .
C01C C01Z 1.371(14) .
C01D H01D 0.9300 .
C01E H01E 0.9300 .
C01E C01S 1.475(14) .
C01F H01F 0.9300 .
C01F C01R 1.374(16) .
C01G H01G 0.9300 .
C01G C01P 1.361(17) .
C01H H01H 0.9300 .
C01H C01U 1.472(14) .
C01I H01I 0.9300 .
C01I C01S 1.375(16) .
C01I C022 1.349(16) .
C01J H01J 0.9300 .
C01K H01K 0.9300 .
C01L H01L 0.9300 .
C01L C01Z 1.367(14) .
O01M C024 1.15(2) .
C01N C01P 1.362(18) .
C01N C01Q 1.382(17) .
C01N C024 1.53(2) .
C01O H01O 0.9300 .
C01P H01P 0.9300 .
C01Q H01Q 0.9300 .
C01Q C01T 1.382(17) .
C01R H01R 0.9300 .
C01S C01Y 1.353(17) .
C01T H01T 0.9300 .
C01U C01X 1.360(16) .
C01U C021 1.358(15) .
O01V C024 1.29(2) .
C01W H01W 0.9300 .
C01W C021 1.357(14) .
C01X H01X 0.9300 .
C01X C020 1.371(16) .
C01Y H01Y 0.9300 .
C01Y C023 1.355(16) .
C01Z H01Z 0.9300 .
C020 H020 0.9300 .
C021 H021 0.9300 .
C022 H022 0.9300 .
C023 H023 0.9300 .
C025 H02A 0.9600 .
C025 H02B 0.9600 .
C025 H02C 0.9600 .

loop_
_geom_torsion_atom_site_label_1
_geom_torsion_atom_site_label_2
_geom_torsion_atom_site_label_3
_geom_torsion_atom_site_label_4
_geom_torsion
_geom_torsion_site_symmetry_1
Cd01 O005 C00Q O006 -13.2(15) .
Cd01 O005 C00Q C00W 166.3(6) .
Cd01 O006 C00Q O005 -38.9(14) 2_567
Cd01 O006 C00Q C00W 141.5(7) 2_567
Cd01 O009 C00I O00A 12.1(10) 1_554
Cd01 O009 C00I C00S -165.6(7) 1_554
Cd01 O00A C00I O009 -12.0(9) 1_554
Cd01 O00A C00I C00S 165.8(7) 1_554
Cd01 N00B C00U C013 179.3(8) 1_444
Cd01 N00B C010 C00O -178.6(8) 1_444
Cd01 N00D C011 C00X -179.8(9) .
Cd01 N00D C012 C00M -179.7(8) .
Cd01 C00I C00S C017 -84(3) 1_554
Cd01 C00I C00S C01F 92(3) 1_554
Cd02 O00E C00Y O00L 14.1(19) .
Cd02 O00E C00Y C01B -164.8(7) .
Cd02 N00F C01W C021 170.2(9) .
Cd02 N00F C020 C01X -170.7(11) .
Cd02 N00T C022 C01I -178.7(10) 1_665
Cd02 N00T C023 C01Y 178.1(11) 1_665
Cd02 O01V C024 O01M 7.3(18) .
Cd02 O01V C024 C01N -166.6(8) .
S003 C00R C014 C017 -176.7(8) .
S003 C00R C01R C01F 177.6(8) .
S003 C00Z C018 C01K 177.5(9) .
S003 C00Z C01A C01J -176.8(8) .
S004 C016 C01G C01P -176.9(8) .
S004 C016 C01T C01Q 175.4(8) .
S004 C01C C01D C015 179.0(8) .
S004 C01C C01Z C01L 177.6(10) .
O005 C00Q C00W C015 17.4(14) .
O005 C00Q C00W C01L -160.7(10) .
O006 C00Q C00W C015 -163.0(10) .
O006 C00Q C00W C01L 18.9(15) .
O007 S003 C00R C014 -164.6(8) .
O007 S003 C00R C01R 18.9(10) .
O007 S003 C00Z C018 -27.5(11) .
O007 S003 C00Z C01A 151.8(9) .
O008 S003 C00R C014 -33.6(9) .
O008 S003 C00R C01R 149.9(8) .
O008 S003 C00Z C018 -158.6(9) .
O008 S003 C00Z C01A 20.8(11) .
O009 C00I C00S C017 6.6(13) .
O009 C00I C00S C01F -177.9(9) .
O00A C00I C00S C017 -171.2(9) .
O00A C00I C00S C01F 4.4(14) .
N00B C00U C013 C00V -0.4(18) .
O00C S004 C016 C01G -145.1(8) .
O00C S004 C016 C01T 36.5(9) .
O00C S004 C01C C01D 164.3(9) .
O00C S004 C01C C01Z -16.9(11) .
O00E C00Y C01B C01J 169.2(11) .
O00E C00Y C01B C01K -15.3(16) .
N00F C01W C021 C01U -0.7(19) .
O00G S004 C016 C01G -15.1(9) .
O00G S004 C016 C01T 166.5(8) .
O00G S004 C01C C01D 34.1(11) .
O00G S004 C01C C01Z -147.1(10) .
N00H N00K C01O C00V -179.4(10) .
C00I C00S C017 C014 174.3(10) .
C00I C00S C01F C01R -173.2(9) .
N00J N00P C01H C01U 178.8(10) .
N00J C01E C01S C01I -10.3(19) .
N00J C01E C01S C01Y 170.6(14) .
N00K N00H C019 C00N 179.3(9) .
O00L C00Y C01B C01J -9.7(17) .
O00L C00Y C01B C01K 165.8(11) .
C00M C00N C00X C011 -1.1(17) .
C00M C00N C019 N00H -176.8(11) .
C00N C00M C012 N00D -1.9(18) .
C00N C00X C011 N00D 0.8(18) .
C00O C00V C013 C00U -1.0(17) .
C00O C00V C01O N00K -1.2(18) .
N00P N00J C01E C01S 177.4(10) .
N00P C01H C01U C01X -179.6(13) .
N00P C01H C01U C021 -2.8(19) .
C00Q C00W C015 C01D 178.9(10) .
C00Q C00W C01L C01Z 177.6(11) .
C00R S003 C00Z C018 87.0(10) .
C00R S003 C00Z C01A -93.6(10) .
C00R C014 C017 C00S 0.4(16) .
C00S C01F C01R C00R -2.2(16) .
C00U N00B C010 C00O -0.3(16) .
C00V C00O C010 N00B -1.2(17) .
C00W C015 C01D C01C 3.2(17) .
C00W C01L C01Z C01C 4(2) .
C00X C00N C019 N00H 1.6(17) .
C00Y C01B C01J C01A 176.8(10) .
C00Y C01B C01K C018 -176.1(11) .
C00Z S003 C00R C014 80.6(9) .
C00Z S003 C00R C01R -95.8(9) .
C00Z C018 C01K C01B 0.8(18) .
C00Z C01A C01J C01B -2.2(17) .
C010 N00B C00U C013 1.1(17) .
C010 C00O C00V C013 1.7(16) .
C010 C00O C00V C01O -179.9(10) .
C011 N00D C012 C00M 1.6(17) .
C012 N00D C011 C00X -1.1(17) .
C012 C00M C00N C00X 1.6(17) .
C012 C00M C00N C019 -180.0(10) .
C013 C00V C01O N00K 177.1(11) .
C014 C00R C01R C01F 1.1(16) .
C015 C00W C01L C01Z -0.6(19) .
C016 S004 C01C C01D -80.0(10) .
C016 S004 C01C C01Z 98.8(10) .
C016 C01G C01P C01N 1.5(16) .
C017 C00S C01F C01R 2.3(15) .
C018 C00Z C01A C01J 2.5(18) .
C019 N00H N00K C01O 174.8(11) .
C019 C00N C00X C011 -179.6(10) .
C01A C00Z C018 C01K -1.8(18) .
C01C S004 C016 C01G 99.6(8) .
C01C S004 C016 C01T -78.8(9) .
C01D C01C C01Z C01L -3.6(19) .
C01E N00J N00P C01H 137.3(13) .
C01E C01S C01Y C023 177.4(13) .
C01F C00S C017 C014 -1.4(15) .
C01G C016 C01T C01Q -2.9(15) .
C01H C01U C01X C020 176.6(12) .
C01H C01U C021 C01W -176.6(11) .
C01I C01S C01Y C023 -2(2) .
C01J C01B C01K C018 -0.6(18) .
C01K C01B C01J C01A 1.2(16) .
C01L C00W C015 C01D -2.9(17) .
C01N C01Q C01T C016 1.7(16) .
C01O C00V C013 C00U -179.3(11) .
C01P C01N C01Q C01T 1.1(16) .
C01P C01N C024 O01M -163.8(14) .
C01P C01N C024 O01V 10.3(16) .
C01Q C01N C01P C01G -2.7(16) .
C01Q C01N C024 O01M 13(2) .
C01Q C01N C024 O01V -173.3(11) .
C01R C00R C014 C017 -0.3(16) .
C01S C01I C022 N00T 0(2) .
C01S C01Y C023 N00T 1(2) .
C01T C016 C01G C01P 1.4(15) .
C01U C01X C020 N00F 1(2) .
C01W N00F C020 C01X -1(2) .
C01X C01U C021 C01W 0.3(18) .
C01Z C01C C01D C015 0.1(18) .
C020 N00F C01W C021 1.0(18) .
C021 C01U C01X C020 -0.3(19) .
C022 N00T C023 C01Y 0(2) .
C022 C01I C01S C01E -178.0(12) .
C022 C01I C01S C01Y 1.2(19) .
C023 N00T C022 C01I 0(2) .
C024 C01N C01P C01G 173.9(10) .
C024 C01N C01Q C01T -175.3(10) .
